data_4087315
loop_
_publ_author_name
'Aldrich, Kelly E.'
'Billow, Brennan S.'
'Holmes, Daniel'
'Bemowski, Ross D.'
'Odom, Aaron L.'

_publ_section_title
;
 Weakly Coordinating yet Ion Paired: Anion Effects on an Internal
 Rearrangement
;
_journal_issue 7
_journal_name_full Organometallics
_journal_page_first 1227
_journal_paper_doi 10.1021/acs.organomet.6b00839
_journal_volume 36
_journal_year 2017
_chemical_formula_moiety 'C15 H37 Cr N3 P, C32 H12 B F24'
_chemical_formula_sum 'C47 H49 B Cr F24 N3 P'
_chemical_formula_weight 1205.67
_chemical_name_systematic
;
 ?
;
_space_group_crystal_system monoclinic
_space_group_IT_number 14
_space_group_name_Hall '-P 2ybc'
_space_group_name_H-M_alt 'P 1 21/c 1'
_symmetry_space_group_name_Hall '-P 2ybc'
_symmetry_space_group_name_H-M 'P 1 21/c 1'
_atom_sites_solution_hydrogens mixed
_audit_creation_date 2016-10-14
_audit_creation_method
;
Olex2 1.2
(compiled 2016.09.09 svn.r3337 for OlexSys, GUI svn.r5227)
;
_cell_angle_alpha 90
_cell_angle_beta 95.2910(10)
_cell_angle_gamma 90
_cell_formula_units_Z 4
_cell_length_a 13.1223(10)
_cell_length_b 18.1046(13)
_cell_length_c 23.1296(17)
_cell_measurement_reflns_used 9897
_cell_measurement_temperature 173(2)
_cell_measurement_theta_max 25.32
_cell_measurement_theta_min 2.18
_cell_volume 5471.6(7)
_computing_cell_refinement 'SAINT v8.34A (Bruker, 2013)'
_computing_data_reduction 'SAINT v8.34A (Bruker, 2013)'
_computing_molecular_graphics 'Olex2 (Dolomanov et al., 2009)'
_computing_publication_material 'Olex2 (Dolomanov et al., 2009)'
_computing_structure_refinement 'XL (Sheldrick, 2008)'
_diffrn_ambient_temperature 173(2)
_diffrn_detector_area_resol_mean 8
_diffrn_measured_fraction_theta_full 0.933
_diffrn_measured_fraction_theta_max 0.999
_diffrn_measurement_device_type 'Bruker APEX-II CCD'
_diffrn_measurement_method '\f and \w scans'
_diffrn_radiation_monochromator graphite
_diffrn_radiation_type MoK\a
_diffrn_radiation_wavelength 0.71073
_diffrn_reflns_av_R_equivalents 0.0442
_diffrn_reflns_av_unetI/netI 0.0400
_diffrn_reflns_Laue_measured_fraction_full 0.933
_diffrn_reflns_Laue_measured_fraction_max 0.999
_diffrn_reflns_limit_h_max 15
_diffrn_reflns_limit_h_min -15
_diffrn_reflns_limit_k_max 21
_diffrn_reflns_limit_k_min -21
_diffrn_reflns_limit_l_max 27
_diffrn_reflns_limit_l_min -27
_diffrn_reflns_number 44965
_diffrn_reflns_point_group_measured_fraction_full 0.933
_diffrn_reflns_point_group_measured_fraction_max 0.999
_diffrn_reflns_theta_full 26.000
_diffrn_reflns_theta_max 25.386
_diffrn_reflns_theta_min 1.431
_diffrn_source 'sealed tube'
_diffrn_standards_number 0
_exptl_absorpt_coefficient_mu 0.355
_exptl_absorpt_correction_T_max 0.7452
_exptl_absorpt_correction_T_min 0.6768
_exptl_absorpt_correction_type multi-scan
_exptl_absorpt_process_details
;
SADABS-2014/5 (Bruker,2014/5) was used for absorption correction.
wR2(int) was 0.0548 before and 0.0511 after correction.
The Ratio of minimum to maximum transmission is 0.9082.
The \l/2 correction factor is 0.00150.
;
_exptl_crystal_colour yellow
_exptl_crystal_colour_primary yellow
_exptl_crystal_density_diffrn 1.464
_exptl_crystal_description cube
_exptl_crystal_F_000 2448
_exptl_crystal_size_max 0.273
_exptl_crystal_size_mid 0.194
_exptl_crystal_size_min 0.128
_refine_diff_density_max 1.021
_refine_diff_density_min -0.607
_refine_diff_density_rms 0.075
_refine_ls_extinction_method none
_refine_ls_goodness_of_fit_ref 1.050
_refine_ls_hydrogen_treatment mixed
_refine_ls_matrix_type full
_refine_ls_number_parameters 798
_refine_ls_number_reflns 10039
_refine_ls_number_restraints 0
_refine_ls_restrained_S_all 1.050
_refine_ls_R_factor_all 0.0928
_refine_ls_R_factor_gt 0.0668
_refine_ls_shift/su_max 0.001
_refine_ls_shift/su_mean 0.000
_refine_ls_structure_factor_coef Fsqd
_refine_ls_weighting_details 'w=1/[\s^2^(Fo^2^)+(0.0910P)^2^+8.8382P] where P=(Fo^2^+2Fc^2^)/3'
_refine_ls_weighting_scheme calc
_refine_ls_wR_factor_gt 0.1711
_refine_ls_wR_factor_ref 0.1938
_reflns_Friedel_coverage 0.000
_reflns_number_gt 7239
_reflns_number_total 10039
_reflns_threshold_expression 'I > 2\s(I)'
_cod_data_source_file om6b00839_si_002.cif
_cod_data_source_block final
_cod_database_code 4087315
_shelxl_version_number 2013-4
_shelx_space_group_comment
;
The symmetry employed for this shelxl refinement is uniquely defined
by the following loop, which should always be used as a source of
symmetry information in preference to the above space-group names.
They are only intended as comments.
;
_shelx_estimated_absorpt_t_max 0.956
_shelx_estimated_absorpt_t_min 0.909
_olex2_refinement_description
;
1. Fixed Uiso
 At 1.2 times of:
  All C(H) groups
 At 1.5 times of:
  All C(H,H,H) groups
2. Uiso/Uaniso restraints and constraints
Uanis(F5A) = Uanis(F5B)
Uanis(F6B) = Uanis(F6A)
Uanis(F4B) = Uanis(F4A)
Uanis(F7A) = Uanis(F7B)
Uanis(F8A) = Uanis(F8B)
Uanis(F9B) = Uanis(F9A)
Uanis(F24A) = Uanis(F24B)
Uanis(F22A) = Uanis(F22B)
Uanis(F23B) = Uanis(F23A)
Uanis(F20A) = Uanis(F20B)
Uanis(F21A) = Uanis(F21B)
Uanis(F19B) = Uanis(F19A)
Uanis(F10B) = Uanis(F10A)
Uanis(F11A) = Uanis(F11B)
Uanis(F12B) = Uanis(F12A)
Uanis(F13B) = Uanis(F13A)
Uanis(F15A) = Uanis(F15B)
Uanis(F14A) = Uanis(F14C)
Uanis(F13A) = Uanis(F13B) = Uanis(F14A) = Uanis(F14C) = Uanis(F15A) =
Uanis(F15B)
Uanis(F11A) = Uanis(F11B) = Uanis(F12A) = Uanis(F12B) = Uanis(F10B) =
Uanis(F10A)
Uanis(F8A) = Uanis(F8B) = Uanis(F7B) = Uanis(F7A) = Uanis(F9B) = Uanis(F9A)
Uanis(F20A) = Uanis(F20B) = Uanis(F21B) = Uanis(F21A) = Uanis(F19B) =
Uanis(F19A)
Uanis(F23A) = Uanis(F23B) = Uanis(F22B) = Uanis(F24A) = Uanis(F24B) =
Uanis(F22A)
Uanis(F6A) = Uanis(F6B)
Uanis(F6B) = Uanis(F6A) = Uanis(F5A) = Uanis(F5B) = Uanis(F4A) = Uanis(F4B)
Uanis(F13C) = Uanis(F13B) = Uanis(F13A) = Uanis(F15C) = Uanis(F15B) =
Uanis(F15A) = Uanis(F14C) = Uanis(F14B) = Uanis(F14A)
3. Others
 Fixed Sof: F4A(0.33333) F4B(0.33333) F4C(0.33333) F5A(0.33333) F5B(0.33333)
 F5C(0.33333) F6A(0.33333) F6B(0.33333) F6C(0.33333) F7A(0.33333) F7B(0.33333)
 F7C(0.33333) F8A(0.33333) F8B(0.33333) F8C(0.33333) F9A(0.33333) F9B(0.33333)
 F9C(0.33333) F10A(0.5) F10B(0.5) F11A(0.5) F11B(0.5) F12A(0.5) F12B(0.5)
 F13A(0.33333) F13B(0.33333) F13C(0.33333) F14A(0.33333) F14B(0.33333)
 F14C(0.33333) F15A(0.33333) F15B(0.33333) F15C(0.33333) F19A(0.5) F19B(0.5)
 F20A(0.5) F20B(0.5) F21A(0.5) F21B(0.5) F22A(0.5) F22B(0.5) F23A(0.5)
 F23B(0.5) F24A(0.5) F24B(0.5)
4.a Ternary CH refined with riding coordinates:
 C1(H1), C4(H4), C7(H7), C10(H10)
4.b Idealised Me refined as rotating group:
 C2(H2A,H2B,H2C), C3(H3A,H3B,H3C), C5(H5A,H5B,H5C), C6(H6A,H6B,H6C), C8(H8A,
 H8B,H8C), C9(H9A,H9B,H9C), C11(H11A,H11B,H11C), C12(H12A,H12B,H12C), C13(H13A,
 H13B,H13C), C14(H14A,H14B,H14C), C15(H15A,H15B,H15C)
;
_olex2_diffrn_ambient_temperature_device 'Oxford Cryosystems'
_olex2_submission_special_instructions 'No special instructions were received'

loop_
_space_group_symop_operation_xyz
'x, y, z'
'-x, y+1/2, -z+1/2'
'-x, -y, -z'
'x, -y-1/2, z-1/2'

loop_
_atom_site_label
_atom_site_type_symbol
_atom_site_fract_x
_atom_site_fract_y
_atom_site_fract_z
_atom_site_U_iso_or_equiv
_atom_site_adp_type
_atom_site_occupancy
_atom_site_site_symmetry_order
_atom_site_calc_flag
_atom_site_refinement_flags_posn
_atom_site_refinement_flags_occupancy
_atom_site_disorder_assembly
_atom_site_disorder_group
Cr1 Cr 0.53261(4) 0.84697(3) 0.05992(2) 0.03218(18) Uani 1 1 d . . . .
P1 P 0.64633(9) 0.92480(7) 0.11823(5) 0.0493(3) Uani 1 1 d . . . .
N1 N 0.5103(2) 0.90253(18) 0.00986(13) 0.0398(7) Uani 1 1 d . . . .
N2 N 0.6053(2) 0.77218(17) 0.03186(13) 0.0358(7) Uani 1 1 d . . . .
N3 N 0.4179(2) 0.83952(19) 0.09746(13) 0.0417(8) Uani 1 1 d . . . .
C1 C 0.6399(3) 0.7619(2) -0.02739(17) 0.0433(9) Uani 1 1 d . . . .
H1 H 0.6725 0.7121 -0.0288 0.052 Uiso 1 1 calc R . . .
C2 C 0.7193(4) 0.8193(3) -0.0390(2) 0.0646(13) Uani 1 1 d . . . .
H2A H 0.7417 0.8115 -0.0778 0.097 Uiso 1 1 calc GR . . .
H2B H 0.7782 0.8147 -0.0100 0.097 Uiso 1 1 calc GR . . .
H2C H 0.6896 0.8687 -0.0368 0.097 Uiso 1 1 calc GR . . .
C3 C 0.5491(4) 0.7639(3) -0.07316(19) 0.0566(12) Uani 1 1 d . . . .
H3A H 0.5726 0.7538 -0.1114 0.085 Uiso 1 1 calc GR . . .
H3B H 0.5171 0.8128 -0.0734 0.085 Uiso 1 1 calc GR . . .
H3C H 0.4992 0.7263 -0.0642 0.085 Uiso 1 1 calc GR . . .
C4 C 0.6263(3) 0.7082(2) 0.07129(19) 0.0466(10) Uani 1 1 d . . . .
H4 H 0.6009 0.7220 0.1093 0.056 Uiso 1 1 calc R . . .
C5 C 0.7410(4) 0.6934(3) 0.0833(2) 0.0703(15) Uani 1 1 d . . . .
H5A H 0.7765 0.7398 0.0938 0.105 Uiso 1 1 calc GR . . .
H5B H 0.7673 0.6728 0.0485 0.105 Uiso 1 1 calc GR . . .
H5C H 0.7525 0.6582 0.1154 0.105 Uiso 1 1 calc GR . . .
C6 C 0.5662(4) 0.6400(3) 0.0496(3) 0.0668(14) Uani 1 1 d . . . .
H6A H 0.5946 0.6206 0.0149 0.100 Uiso 1 1 calc GR . . .
H6B H 0.4942 0.6533 0.0400 0.100 Uiso 1 1 calc GR . . .
H6C H 0.5710 0.6021 0.0800 0.100 Uiso 1 1 calc GR . . .
C7 C 0.3151(3) 0.8721(3) 0.08121(19) 0.0584(13) Uani 1 1 d . . . .
H7 H 0.2683 0.8552 0.1104 0.070 Uiso 1 1 calc R . . .
C8 C 0.2733(4) 0.8434(4) 0.0224(2) 0.087(2) Uani 1 1 d . . . .
H8A H 0.2047 0.8637 0.0124 0.130 Uiso 1 1 calc GR . . .
H8B H 0.2694 0.7894 0.0236 0.130 Uiso 1 1 calc GR . . .
H8C H 0.3185 0.8585 -0.0068 0.130 Uiso 1 1 calc GR . . .
C9 C 0.3195(4) 0.9561(3) 0.0834(3) 0.0841(18) Uani 1 1 d . . . .
H9A H 0.2515 0.9763 0.0715 0.126 Uiso 1 1 calc GR . . .
H9B H 0.3684 0.9739 0.0571 0.126 Uiso 1 1 calc GR . . .
H9C H 0.3413 0.9721 0.1231 0.126 Uiso 1 1 calc GR . . .
C10 C 0.4245(3) 0.7927(3) 0.15079(18) 0.0506(11) Uani 1 1 d . . . .
H10 H 0.4967 0.7748 0.1573 0.061 Uiso 1 1 calc R . . .
C11 C 0.3566(5) 0.7248(3) 0.1441(2) 0.0753(16) Uani 1 1 d . . . .
H11A H 0.2846 0.7399 0.1420 0.113 Uiso 1 1 calc GR . . .
H11B H 0.3718 0.6921 0.1775 0.113 Uiso 1 1 calc GR . . .
H11C H 0.3695 0.6986 0.1084 0.113 Uiso 1 1 calc GR . . .
C12 C 0.4040(4) 0.8388(3) 0.2038(2) 0.0662(14) Uani 1 1 d . . . .
H12A H 0.3313 0.8519 0.2015 0.099 Uiso 1 1 calc GR . . .
H12B H 0.4453 0.8839 0.2047 0.099 Uiso 1 1 calc GR . . .
H12C H 0.4221 0.8100 0.2391 0.099 Uiso 1 1 calc GR . . .
C13 C 0.5884(5) 1.0116(3) 0.1347(3) 0.0873(19) Uani 1 1 d . . . .
H13A H 0.5324 1.0028 0.1591 0.131 Uiso 1 1 calc GR . . .
H13B H 0.5615 1.0357 0.0986 0.131 Uiso 1 1 calc GR . . .
H13C H 0.6399 1.0435 0.1555 0.131 Uiso 1 1 calc GR . . .
C14 C 0.7574(4) 0.9505(3) 0.0826(2) 0.0735(15) Uani 1 1 d . . . .
H14A H 0.7983 0.9862 0.1067 0.110 Uiso 1 1 calc GR . . .
H14B H 0.7357 0.9729 0.0449 0.110 Uiso 1 1 calc GR . . .
H14C H 0.7987 0.9065 0.0768 0.110 Uiso 1 1 calc GR . . .
C15 C 0.6964(4) 0.8860(4) 0.1866(2) 0.0797(17) Uani 1 1 d . . . .
H15A H 0.7485 0.9192 0.2054 0.120 Uiso 1 1 calc GR . . .
H15B H 0.7273 0.8378 0.1801 0.120 Uiso 1 1 calc GR . . .
H15C H 0.6408 0.8800 0.2118 0.120 Uiso 1 1 calc GR . . .
F1 F 0.6871(2) 0.21536(16) 0.11983(10) 0.0640(8) Uani 1 1 d . . . .
F2 F 0.65144(18) 0.17656(16) 0.20336(12) 0.0644(7) Uani 1 1 d . . . .
F3 F 0.7484(2) 0.27044(14) 0.19711(12) 0.0634(7) Uani 1 1 d . . . .
F4A F 0.9432(9) 0.0501(5) 0.0381(4) 0.0376(15) Uani 0.3333 1 d . P A 2
F4B F 0.9481(16) 0.0258(15) 0.0496(9) 0.0376(15) Uani 0.3333 1 d . P A 1
F4C F 0.9727(16) 0.0173(14) 0.0544(10) 0.061(5) Uani 0.3333 1 d . P A 3
F5A F 1.0854(13) 0.0338(10) 0.0886(6) 0.0376(15) Uani 0.3333 1 d . P A 2
F5B F 1.1066(14) 0.0556(10) 0.0942(8) 0.0376(15) Uani 0.3333 1 d . P A 1
F5C F 1.1020(18) 0.0589(19) 0.0950(12) 0.098(10) Uani 0.3333 1 d . P A 3
F6A F 1.0339(11) 0.1449(9) 0.0580(6) 0.0376(15) Uani 0.3333 1 d . P A 2
F6B F 1.0085(10) 0.1383(11) 0.0452(8) 0.0376(15) Uani 0.3333 1 d . P A 1
F6C F 1.014(2) 0.1245(12) 0.0444(10) 0.101(10) Uani 0.3333 1 d . P A 3
F7A F 1.4328(8) 0.0604(6) 0.2350(4) 0.0568(16) Uani 0.3333 1 d . P B 1
F7B F 1.4529(14) 0.0803(10) 0.2523(7) 0.0568(16) Uani 0.3333 1 d . P B 2
F7C F 1.4547(11) 0.1064(12) 0.2694(12) 0.142(10) Uani 0.3333 1 d . P B 3
F8A F 1.4049(10) 0.1594(7) 0.2807(5) 0.0568(16) Uani 0.3333 1 d . P B 1
F8B F 1.3665(16) 0.1799(13) 0.2722(8) 0.0568(16) Uani 0.3333 1 d . P B 2
F8C F 1.3490(19) 0.1800(14) 0.2599(13) 0.145(15) Uani 0.3333 1 d . P B 3
F9A F 1.3150(9) 0.1379(8) 0.2062(6) 0.0568(16) Uani 0.3333 1 d . P B 1
F9B F 1.3258(10) 0.1144(11) 0.1935(8) 0.0568(16) Uani 0.3333 1 d . P B 2
F9C F 1.3304(18) 0.1015(16) 0.1963(6) 0.142(12) Uani 0.3333 1 d . P B 3
F10A F 1.2358(10) -0.1348(6) 0.4093(4) 0.0741(9) Uani 0.5 1 d . P C 2
F10B F 1.2485(10) -0.1257(6) 0.4235(4) 0.0741(9) Uani 0.5 1 d . P C 1
F11A F 1.3084(5) -0.0445(4) 0.4589(3) 0.0741(9) Uani 0.5 1 d . P C 1
F11B F 1.3741(5) -0.0487(4) 0.4414(3) 0.0741(9) Uani 0.5 1 d . P C 2
F12A F 1.3887(6) -0.1111(4) 0.3996(3) 0.0741(9) Uani 0.5 1 d . P C 1
F12B F 1.3778(6) -0.1236(4) 0.3731(3) 0.0741(9) Uani 0.5 1 d . P C 2
F13A F 0.6499(7) -0.0572(6) 0.4266(5) 0.0706(12) Uani 0.3333 1 d . P D 1
F13B F 0.6210(8) -0.0859(8) 0.4082(5) 0.0706(12) Uani 0.3333 1 d . P D 2
F13C F 0.5963(7) -0.0886(7) 0.3835(6) 0.0706(12) Uani 0.3333 1 d . P D 3
F14A F 0.5752(6) -0.0743(6) 0.3393(5) 0.0706(12) Uani 0.3333 1 d . P D 1
F14B F 0.5807(6) -0.0351(7) 0.3230(5) 0.0706(12) Uani 0.3333 1 d . P D 3
F14C F 0.6020(7) 0.0149(7) 0.3420(5) 0.0706(12) Uani 0.3333 1 d . P D 2
F15A F 0.6236(8) 0.0338(7) 0.3702(6) 0.0706(12) Uani 0.3333 1 d . P D 1
F15B F 0.6493(7) 0.0315(7) 0.3965(5) 0.0706(12) Uani 0.3333 1 d . P D 2
F15C F 0.6693(6) 0.0014(6) 0.4266(5) 0.0706(12) Uani 0.3333 1 d . P D 3
F16 F 0.8543(2) -0.24015(13) 0.25388(11) 0.0603(7) Uani 1 1 d . . . .
F17 F 0.8670(2) -0.26563(13) 0.34442(12) 0.0646(8) Uani 1 1 d . . . .
F18 F 0.99789(18) -0.22872(12) 0.30374(12) 0.0546(6) Uani 1 1 d . . . .
F19A F 1.0998(6) 0.1693(4) 0.5403(2) 0.0720(9) Uani 0.5 1 d . P E 2
F19B F 1.1039(6) 0.1235(4) 0.5338(2) 0.0720(9) Uani 0.5 1 d . P E 1
F20A F 0.9930(6) 0.0793(6) 0.5314(3) 0.0720(9) Uani 0.5 1 d . P E 2
F20B F 0.9476(5) 0.0830(6) 0.5259(3) 0.0720(9) Uani 0.5 1 d . P E 1
F21A F 0.9421(6) 0.1953(6) 0.5456(3) 0.0720(9) Uani 0.5 1 d . P E 2
F21B F 0.9766(6) 0.1874(6) 0.5557(3) 0.0720(9) Uani 0.5 1 d . P E 1
F22A F 1.0503(7) 0.3541(4) 0.3287(3) 0.0538(6) Uani 0.5 1 d . P F 2
F22B F 1.0572(7) 0.3625(4) 0.3463(3) 0.0538(6) Uani 0.5 1 d . P F 1
F23A F 0.9742(4) 0.3829(3) 0.4056(3) 0.0538(6) Uani 0.5 1 d . P F 2
F23B F 0.9339(4) 0.3818(3) 0.3994(3) 0.0538(6) Uani 0.5 1 d . P F 1
F24A F 0.8853(6) 0.3499(4) 0.3271(3) 0.0538(6) Uani 0.5 1 d . P F 1
F24B F 0.9038(6) 0.3444(4) 0.3114(3) 0.0538(6) Uani 0.5 1 d . P F 2
C16 C 0.9474(2) 0.08671(17) 0.23963(14) 0.0245(7) Uani 1 1 d . . . .
C17 C 0.8580(3) 0.12850(19) 0.23167(14) 0.0271(7) Uani 1 1 d . . . .
H17 H 0.824(3) 0.141(2) 0.2648(19) 0.044(11) Uiso 1 1 d . . . .
C18 C 0.8192(3) 0.15475(19) 0.17787(15) 0.0294(7) Uani 1 1 d . . . .
C19 C 0.8685(3) 0.1399(2) 0.12881(15) 0.0306(8) Uani 1 1 d . . . .
H19 H 0.847(3) 0.160(2) 0.0947(18) 0.037(10) Uiso 1 1 d . . . .
C20 C 0.9544(3) 0.09562(18) 0.13476(14) 0.0277(7) Uani 1 1 d . . . .
C21 C 0.9922(3) 0.06898(18) 0.18862(14) 0.0266(7) Uani 1 1 d . . . .
H21 H 1.046(2) 0.0381(18) 0.1908(13) 0.016(8) Uiso 1 1 d . . . .
C22 C 0.7273(3) 0.2041(2) 0.17393(17) 0.0413(9) Uani 1 1 d . . . .
C23 C 1.0064(3) 0.0783(2) 0.08163(15) 0.0356(8) Uani 1 1 d . . . .
C24 C 1.1142(2) 0.03867(18) 0.31028(14) 0.0269(7) Uani 1 1 d . . . .
C25 C 1.1838(3) 0.0774(2) 0.27921(15) 0.0301(7) Uani 1 1 d . . . .
H25 H 1.162(3) 0.115(2) 0.2511(16) 0.031(9) Uiso 1 1 d . . . .
C26 C 1.2881(3) 0.0638(2) 0.28614(16) 0.0368(8) Uani 1 1 d . . . .
C27 C 1.3287(3) 0.0118(2) 0.32579(19) 0.0429(10) Uani 1 1 d . . . .
H27 H 1.396(3) 0.001(2) 0.3311(17) 0.047(12) Uiso 1 1 d . . . .
C28 C 1.2616(3) -0.0256(2) 0.35837(18) 0.0428(9) Uani 1 1 d . . . .
C29 C 1.1578(3) -0.0127(2) 0.35053(16) 0.0342(8) Uani 1 1 d . . . .
H29 H 1.115(3) -0.039(2) 0.3711(16) 0.030(10) Uiso 1 1 d . . . .
C30 C 1.3588(3) 0.1075(3) 0.2519(2) 0.0528(11) Uani 1 1 d . . . .
C31 C 1.3047(4) -0.0775(3) 0.4039(2) 0.0614(14) Uani 1 1 d . . . .
C32 C 0.9176(2) -0.00888(18) 0.32063(13) 0.0258(7) Uani 1 1 d . . . .
C33 C 0.9386(3) -0.08278(19) 0.30846(14) 0.0269(7) Uani 1 1 d . . . .
H33 H 0.999(3) -0.0942(18) 0.2948(14) 0.018(8) Uiso 1 1 d . . . .
C34 C 0.8718(3) -0.13965(18) 0.31855(14) 0.0286(7) Uani 1 1 d . . . .
C35 C 0.7792(3) -0.1249(2) 0.34022(15) 0.0329(8) Uani 1 1 d . . . .
H35 H 0.734(3) -0.162(2) 0.3466(16) 0.030(9) Uiso 1 1 d . . . .
C36 C 0.7548(3) -0.0522(2) 0.35134(16) 0.0341(8) Uani 1 1 d . . . .
C37 C 0.8232(3) 0.0043(2) 0.34234(15) 0.0315(8) Uani 1 1 d . . . .
H37 H 0.803(3) 0.049(2) 0.3516(16) 0.033(10) Uiso 1 1 d . . . .
C38 C 0.8981(3) -0.2177(2) 0.30607(16) 0.0365(8) Uani 1 1 d . . . .
C39 C 0.6547(3) -0.0355(3) 0.3724(2) 0.0542(12) Uani 1 1 d . . . .
C40 C 0.9844(2) 0.12660(19) 0.35290(14) 0.0270(7) Uani 1 1 d . . . .
C41 C 0.9917(3) 0.1110(2) 0.41222(15) 0.0332(8) Uani 1 1 d . . . .
H41 H 0.994(3) 0.067(2) 0.4230(16) 0.027(10) Uiso 1 1 d . . . .
C42 C 0.9919(3) 0.1658(2) 0.45426(15) 0.0372(9) Uani 1 1 d . . . .
C43 C 0.9842(3) 0.2393(2) 0.43832(16) 0.0373(9) Uani 1 1 d . . . .
H43 H 0.977(3) 0.274(2) 0.4630(17) 0.038(11) Uiso 1 1 d . . . .
C44 C 0.9777(3) 0.2569(2) 0.38023(15) 0.0324(8) Uani 1 1 d . . . .
C45 C 0.9785(2) 0.20153(19) 0.33844(15) 0.0276(7) Uani 1 1 d . . . .
H45 H 0.977(3) 0.217(2) 0.3006(17) 0.033(10) Uiso 1 1 d . . . .
C46 C 1.0057(4) 0.1464(3) 0.51653(17) 0.0539(11) Uani 1 1 d . . . .
C47 C 0.9707(3) 0.3354(2) 0.36079(18) 0.0407(9) Uani 1 1 d . . . .
B1 B 0.9915(3) 0.0598(2) 0.30541(16) 0.0252(8) Uani 1 1 d . . . .

loop_
_atom_site_aniso_label
_atom_site_aniso_U_11
_atom_site_aniso_U_22
_atom_site_aniso_U_33
_atom_site_aniso_U_23
_atom_site_aniso_U_13
_atom_site_aniso_U_12
Cr1 0.0279(3) 0.0364(3) 0.0325(3) 0.0018(2) 0.0036(2) 0.0025(2)
P1 0.0503(7) 0.0523(7) 0.0440(6) 0.0011(5) -0.0021(5) -0.0084(5)
N1 0.0408(18) 0.0419(18) 0.0377(17) 0.0047(14) 0.0079(14) 0.0062(15)
N2 0.0281(15) 0.0412(18) 0.0383(17) 0.0025(14) 0.0042(13) 0.0005(13)
N3 0.0356(17) 0.056(2) 0.0339(17) 0.0051(15) 0.0046(14) 0.0074(15)
C1 0.042(2) 0.046(2) 0.043(2) -0.0016(18) 0.0086(18) 0.0057(18)
C2 0.055(3) 0.084(4) 0.058(3) -0.001(3) 0.027(2) -0.007(3)
C3 0.064(3) 0.063(3) 0.042(2) -0.013(2) 0.002(2) 0.007(2)
C4 0.042(2) 0.046(2) 0.053(2) 0.012(2) 0.0092(19) 0.0125(19)
C5 0.047(3) 0.088(4) 0.077(3) 0.026(3) 0.008(2) 0.029(3)
C6 0.078(3) 0.040(3) 0.085(4) 0.008(2) 0.018(3) 0.003(2)
C7 0.033(2) 0.095(4) 0.049(3) 0.012(2) 0.0111(19) 0.019(2)
C8 0.033(2) 0.170(7) 0.056(3) 0.002(4) -0.003(2) 0.008(3)
C9 0.072(4) 0.092(4) 0.091(4) 0.015(3) 0.021(3) 0.048(3)
C10 0.042(2) 0.069(3) 0.043(2) 0.016(2) 0.0139(18) 0.007(2)
C11 0.079(4) 0.079(4) 0.072(3) 0.012(3) 0.029(3) -0.016(3)
C12 0.064(3) 0.096(4) 0.040(2) 0.012(2) 0.013(2) 0.004(3)
C13 0.104(5) 0.062(3) 0.095(4) -0.035(3) 0.003(4) -0.007(3)
C14 0.061(3) 0.084(4) 0.075(4) 0.003(3) -0.002(3) -0.032(3)
C15 0.067(3) 0.116(5) 0.052(3) 0.012(3) -0.015(2) -0.019(3)
F1 0.0584(16) 0.0840(19) 0.0454(14) -0.0076(13) -0.0173(12) 0.0386(14)
F2 0.0390(14) 0.0777(19) 0.0778(19) 0.0009(15) 0.0122(13) 0.0180(13)
F3 0.0668(17) 0.0472(15) 0.0731(18) -0.0172(13) -0.0096(14) 0.0242(13)
F4A 0.048(3) 0.038(4) 0.027(3) 0.003(2) 0.008(2) 0.002(3)
F4B 0.048(3) 0.038(4) 0.027(3) 0.003(2) 0.008(2) 0.002(3)
F4C 0.082(14) 0.051(10) 0.055(10) -0.028(8) 0.032(9) 0.002(8)
F5A 0.048(3) 0.038(4) 0.027(3) 0.003(2) 0.008(2) 0.002(3)
F5B 0.048(3) 0.038(4) 0.027(3) 0.003(2) 0.008(2) 0.002(3)
F5C 0.037(7) 0.20(3) 0.061(10) -0.006(11) 0.027(6) 0.060(12)
F6A 0.048(3) 0.038(4) 0.027(3) 0.003(2) 0.008(2) 0.002(3)
F6B 0.048(3) 0.038(4) 0.027(3) 0.003(2) 0.008(2) 0.002(3)
F6C 0.22(2) 0.045(10) 0.055(9) 0.034(8) 0.089(11) 0.050(10)
F7A 0.033(2) 0.070(4) 0.070(3) -0.006(2) 0.022(2) -0.010(2)
F7B 0.033(2) 0.070(4) 0.070(3) -0.006(2) 0.022(2) -0.010(2)
F7C 0.013(4) 0.17(2) 0.24(3) 0.119(16) -0.004(10) -0.013(11)
F8A 0.033(2) 0.070(4) 0.070(3) -0.006(2) 0.022(2) -0.010(2)
F8B 0.033(2) 0.070(4) 0.070(3) -0.006(2) 0.022(2) -0.010(2)
F8C 0.11(2) 0.059(8) 0.28(4) 0.055(15) 0.08(2) -0.018(10)
F9A 0.033(2) 0.070(4) 0.070(3) -0.006(2) 0.022(2) -0.010(2)
F9B 0.033(2) 0.070(4) 0.070(3) -0.006(2) 0.022(2) -0.010(2)
F9C 0.23(2) 0.19(2) 0.017(5) 0.007(7) 0.037(8) -0.094(16)
F10A 0.068(2) 0.0748(17) 0.073(3) 0.0282(17) -0.025(2) 0.0066(15)
F10B 0.068(2) 0.0748(17) 0.073(3) 0.0282(17) -0.025(2) 0.0066(15)
F11A 0.068(2) 0.0748(17) 0.073(3) 0.0282(17) -0.025(2) 0.0066(15)
F11B 0.068(2) 0.0748(17) 0.073(3) 0.0282(17) -0.025(2) 0.0066(15)
F12A 0.068(2) 0.0748(17) 0.073(3) 0.0282(17) -0.025(2) 0.0066(15)
F12B 0.068(2) 0.0748(17) 0.073(3) 0.0282(17) -0.025(2) 0.0066(15)
F13A 0.0443(18) 0.066(2) 0.107(4) 0.017(3) 0.036(2) 0.0097(19)
F13B 0.0443(18) 0.066(2) 0.107(4) 0.017(3) 0.036(2) 0.0097(19)
F13C 0.0443(18) 0.066(2) 0.107(4) 0.017(3) 0.036(2) 0.0097(19)
F14A 0.0443(18) 0.066(2) 0.107(4) 0.017(3) 0.036(2) 0.0097(19)
F14B 0.0443(18) 0.066(2) 0.107(4) 0.017(3) 0.036(2) 0.0097(19)
F14C 0.0443(18) 0.066(2) 0.107(4) 0.017(3) 0.036(2) 0.0097(19)
F15A 0.0443(18) 0.066(2) 0.107(4) 0.017(3) 0.036(2) 0.0097(19)
F15B 0.0443(18) 0.066(2) 0.107(4) 0.017(3) 0.036(2) 0.0097(19)
F15C 0.0443(18) 0.066(2) 0.107(4) 0.017(3) 0.036(2) 0.0097(19)
F16 0.0780(18) 0.0434(14) 0.0567(15) -0.0200(12) -0.0086(13) 0.0006(13)
F17 0.093(2) 0.0323(13) 0.0738(18) 0.0131(12) 0.0371(16) 0.0060(13)
F18 0.0453(14) 0.0353(13) 0.0836(18) -0.0063(12) 0.0089(12) 0.0107(11)
F19A 0.106(3) 0.0806(18) 0.0272(11) 0.0062(13) -0.0039(14) 0.009(3)
F19B 0.106(3) 0.0806(18) 0.0272(11) 0.0062(13) -0.0039(14) 0.009(3)
F20A 0.106(3) 0.0806(18) 0.0272(11) 0.0062(13) -0.0039(14) 0.009(3)
F20B 0.106(3) 0.0806(18) 0.0272(11) 0.0062(13) -0.0039(14) 0.009(3)
F21A 0.106(3) 0.0806(18) 0.0272(11) 0.0062(13) -0.0039(14) 0.009(3)
F21B 0.106(3) 0.0806(18) 0.0272(11) 0.0062(13) -0.0039(14) 0.009(3)
F22A 0.0626(14) 0.0383(10) 0.0622(17) -0.0055(10) 0.0153(16) 0.0020(10)
F22B 0.0626(14) 0.0383(10) 0.0622(17) -0.0055(10) 0.0153(16) 0.0020(10)
F23A 0.0626(14) 0.0383(10) 0.0622(17) -0.0055(10) 0.0153(16) 0.0020(10)
F23B 0.0626(14) 0.0383(10) 0.0622(17) -0.0055(10) 0.0153(16) 0.0020(10)
F24A 0.0626(14) 0.0383(10) 0.0622(17) -0.0055(10) 0.0153(16) 0.0020(10)
F24B 0.0626(14) 0.0383(10) 0.0622(17) -0.0055(10) 0.0153(16) 0.0020(10)
C16 0.0249(16) 0.0232(16) 0.0258(16) -0.0005(13) 0.0034(13) -0.0022(13)
C17 0.0284(17) 0.0279(17) 0.0250(17) -0.0035(14) 0.0021(14) 0.0016(14)
C18 0.0277(17) 0.0301(18) 0.0296(17) -0.0029(14) -0.0008(14) 0.0008(14)
C19 0.0350(19) 0.0333(19) 0.0226(17) 0.0006(15) -0.0029(14) 0.0003(15)
C20 0.0305(18) 0.0261(17) 0.0268(17) -0.0006(14) 0.0040(14) -0.0029(14)
C21 0.0273(17) 0.0238(17) 0.0289(17) -0.0001(14) 0.0038(13) 0.0012(15)
C22 0.038(2) 0.046(2) 0.039(2) -0.0071(18) -0.0046(17) 0.0122(18)
C23 0.039(2) 0.041(2) 0.0272(18) 0.0027(17) 0.0045(15) 0.0036(17)
C24 0.0295(17) 0.0254(17) 0.0253(16) -0.0028(13) 0.0006(13) -0.0018(14)
C25 0.0279(18) 0.0315(19) 0.0308(18) -0.0015(15) 0.0034(14) 0.0009(15)
C26 0.0266(18) 0.046(2) 0.038(2) -0.0051(17) 0.0060(15) -0.0019(16)
C27 0.0261(19) 0.046(2) 0.056(3) -0.0064(19) -0.0017(17) 0.0078(17)
C28 0.038(2) 0.036(2) 0.053(2) 0.0041(18) -0.0072(18) 0.0033(17)
C29 0.0303(19) 0.033(2) 0.038(2) 0.0054(16) -0.0020(16) -0.0021(15)
C30 0.032(2) 0.072(3) 0.054(3) 0.005(2) 0.0039(19) -0.005(2)
C31 0.043(3) 0.048(3) 0.088(4) 0.018(3) -0.022(2) 0.004(2)
C32 0.0283(17) 0.0275(17) 0.0211(16) 0.0026(13) 0.0001(13) 0.0008(14)
C33 0.0272(18) 0.0305(18) 0.0232(16) 0.0000(14) 0.0030(14) 0.0022(14)
C34 0.0326(18) 0.0280(18) 0.0243(16) 0.0005(13) -0.0016(14) -0.0007(14)
C35 0.0303(19) 0.034(2) 0.0346(19) 0.0057(16) 0.0023(15) -0.0066(16)
C36 0.0286(18) 0.037(2) 0.037(2) 0.0050(16) 0.0051(15) 0.0021(15)
C37 0.0324(19) 0.0266(19) 0.0360(19) 0.0006(15) 0.0065(15) 0.0052(15)
C38 0.045(2) 0.0287(19) 0.037(2) 0.0010(16) 0.0085(17) -0.0018(16)
C39 0.042(2) 0.043(2) 0.080(3) 0.011(2) 0.021(2) 0.006(2)
C40 0.0219(16) 0.0317(18) 0.0277(17) -0.0025(14) 0.0038(13) -0.0004(14)
C41 0.040(2) 0.031(2) 0.0282(18) 0.0016(16) 0.0037(15) 0.0000(16)
C42 0.041(2) 0.044(2) 0.0267(18) -0.0016(16) 0.0041(15) -0.0077(17)
C43 0.040(2) 0.040(2) 0.033(2) -0.0149(17) 0.0071(16) -0.0027(17)
C44 0.0295(18) 0.0324(19) 0.0359(19) -0.0039(15) 0.0056(15) -0.0046(15)
C45 0.0270(17) 0.0308(18) 0.0251(17) 0.0018(14) 0.0036(13) -0.0009(14)
C46 0.074(3) 0.062(3) 0.026(2) -0.003(2) 0.005(2) -0.005(2)
C47 0.041(2) 0.034(2) 0.048(2) -0.0093(17) 0.0116(18) -0.0028(17)
B1 0.0262(19) 0.0259(19) 0.0236(18) 0.0025(15) 0.0025(14) 0.0020(15)

loop_
_atom_type_symbol
_atom_type_description
_atom_type_scat_dispersion_real
_atom_type_scat_dispersion_imag
_atom_type_scat_source
C C 0.0033 0.0016 'International Tables Vol C Tables 4.2.6.8 and 6.1.1.4'
H H 0.0000 0.0000 'International Tables Vol C Tables 4.2.6.8 and 6.1.1.4'
B B 0.0013 0.0007 'International Tables Vol C Tables 4.2.6.8 and 6.1.1.4'
Cr Cr 0.3209 0.6236 'International Tables Vol C Tables 4.2.6.8 and 6.1.1.4'
F F 0.0171 0.0103 'International Tables Vol C Tables 4.2.6.8 and 6.1.1.4'
N N 0.0061 0.0033 'International Tables Vol C Tables 4.2.6.8 and 6.1.1.4'
P P 0.1023 0.0942 'International Tables Vol C Tables 4.2.6.8 and 6.1.1.4'

loop_
_geom_angle_atom_site_label_1
_geom_angle_atom_site_label_2
_geom_angle_atom_site_label_3
_geom_angle
N1 Cr1 P1 96.04(13)
N1 Cr1 N2 106.79(15)
N1 Cr1 N3 107.45(16)
N2 Cr1 P1 108.82(10)
N3 Cr1 P1 106.13(11)
N3 Cr1 N2 127.21(15)
C13 P1 Cr1 112.5(2)
C14 P1 Cr1 112.70(18)
C14 P1 C13 104.3(3)
C15 P1 Cr1 115.3(2)
C15 P1 C13 106.3(3)
C15 P1 C14 104.9(3)
C1 N2 Cr1 129.5(3)
C4 N2 Cr1 116.0(2)
C4 N2 C1 114.3(3)
C7 N3 Cr1 128.6(3)
C7 N3 C10 114.5(3)
C10 N3 Cr1 116.8(2)
N2 C1 H1 108.0
N2 C1 C2 110.5(3)
N2 C1 C3 110.6(3)
C2 C1 H1 108.0
C2 C1 C3 111.6(4)
C3 C1 H1 108.0
C1 C2 H2A 109.5
C1 C2 H2B 109.5
C1 C2 H2C 109.5
H2A C2 H2B 109.5
H2A C2 H2C 109.5
H2B C2 H2C 109.5
C1 C3 H3A 109.5
C1 C3 H3B 109.5
C1 C3 H3C 109.5
H3A C3 H3B 109.5
H3A C3 H3C 109.5
H3B C3 H3C 109.5
N2 C4 H4 106.7
N2 C4 C5 111.9(4)
N2 C4 C6 111.6(4)
C5 C4 H4 106.7
C6 C4 H4 106.7
C6 C4 C5 112.9(4)
C4 C5 H5A 109.5
C4 C5 H5B 109.5
C4 C5 H5C 109.5
H5A C5 H5B 109.5
H5A C5 H5C 109.5
H5B C5 H5C 109.5
C4 C6 H6A 109.5
C4 C6 H6B 109.5
C4 C6 H6C 109.5
H6A C6 H6B 109.5
H6A C6 H6C 109.5
H6B C6 H6C 109.5
N3 C7 H7 107.9
N3 C7 C8 109.7(4)
N3 C7 C9 110.9(4)
C8 C7 H7 107.9
C8 C7 C9 112.5(5)
C9 C7 H7 107.9
C7 C8 H8A 109.5
C7 C8 H8B 109.5
C7 C8 H8C 109.5
H8A C8 H8B 109.5
H8A C8 H8C 109.5
H8B C8 H8C 109.5
C7 C9 H9A 109.5
C7 C9 H9B 109.5
C7 C9 H9C 109.5
H9A C9 H9B 109.5
H9A C9 H9C 109.5
H9B C9 H9C 109.5
N3 C10 H10 106.9
N3 C10 C11 112.7(4)
N3 C10 C12 110.7(4)
C11 C10 H10 106.9
C11 C10 C12 112.2(4)
C12 C10 H10 106.9
C10 C11 H11A 109.5
C10 C11 H11B 109.5
C10 C11 H11C 109.5
H11A C11 H11B 109.5
H11A C11 H11C 109.5
H11B C11 H11C 109.5
C10 C12 H12A 109.5
C10 C12 H12B 109.5
C10 C12 H12C 109.5
H12A C12 H12B 109.5
H12A C12 H12C 109.5
H12B C12 H12C 109.5
P1 C13 H13A 109.5
P1 C13 H13B 109.5
P1 C13 H13C 109.5
H13A C13 H13B 109.5
H13A C13 H13C 109.5
H13B C13 H13C 109.5
P1 C14 H14A 109.5
P1 C14 H14B 109.5
P1 C14 H14C 109.5
H14A C14 H14B 109.5
H14A C14 H14C 109.5
H14B C14 H14C 109.5
P1 C15 H15A 109.5
P1 C15 H15B 109.5
P1 C15 H15C 109.5
H15A C15 H15B 109.5
H15A C15 H15C 109.5
H15B C15 H15C 109.5
C39 F13C F14B 55.3(7)
C39 F14B F13C 47.0(5)
C39 F14C F15B 59.6(7)
C39 F15B F14C 57.4(7)
C17 C16 C21 115.2(3)
C17 C16 B1 120.1(3)
C21 C16 B1 124.7(3)
C16 C17 H17 119(2)
C18 C17 C16 122.7(3)
C18 C17 H17 119(2)
C17 C18 C22 119.2(3)
C19 C18 C17 120.6(3)
C19 C18 C22 120.1(3)
C18 C19 H19 121(3)
C20 C19 C18 118.1(3)
C20 C19 H19 121(3)
C19 C20 C21 120.9(3)
C19 C20 C23 118.1(3)
C21 C20 C23 120.9(3)
C16 C21 H21 119(2)
C20 C21 C16 122.2(3)
C20 C21 H21 119(2)
F1 C22 F2 106.5(3)
F1 C22 F3 106.8(3)
F1 C22 C18 113.4(3)
F2 C22 C18 112.1(3)
F3 C22 F2 105.3(3)
F3 C22 C18 112.2(3)
F4A C23 F6A 101.5(7)
F4A C23 C20 113.5(6)
F4B C23 C20 108.1(9)
F4C C23 C20 114.0(11)
F5A C23 F4A 106.6(9)
F5A C23 F6A 110.6(10)
F5A C23 C20 116.4(7)
F5B C23 F4B 112.0(12)
F5B C23 C20 112.8(8)
F5C C23 F4C 99.1(17)
F5C C23 C20 111.3(12)
F6A C23 C20 107.3(6)
F6B C23 F4B 104.7(12)
F6B C23 F5B 107.0(9)
F6B C23 C20 112.0(9)
F6C C23 F4C 106.4(17)
F6C C23 F5C 102.5(18)
F6C C23 C20 120.8(10)
C25 C24 B1 121.9(3)
C29 C24 C25 115.3(3)
C29 C24 B1 122.4(3)
C24 C25 H25 122(2)
C26 C25 C24 122.4(3)
C26 C25 H25 115(2)
C25 C26 C27 120.8(4)
C25 C26 C30 119.9(4)
C27 C26 C30 119.3(3)
C26 C27 H27 124(3)
C26 C27 C28 117.8(3)
C28 C27 H27 119(3)
C27 C28 C31 118.4(4)
C29 C28 C27 121.0(4)
C29 C28 C31 120.5(4)
C24 C29 H29 118(2)
C28 C29 C24 122.6(4)
C28 C29 H29 119(2)
F7A C30 C26 108.1(6)
F7B C30 F8B 107.9(11)
F7B C30 F9B 104.3(9)
F7B C30 C26 114.8(9)
F7C C30 F8C 94.3(15)
F7C C30 F9C 119.3(16)
F7C C30 C26 117.4(10)
F8A C30 F7A 107.0(7)
F8A C30 F9A 105.7(9)
F8A C30 C26 113.6(6)
F8B C30 C26 110.3(8)
F8C C30 C26 111.9(11)
F9A C30 F7A 107.9(8)
F9A C30 C26 114.3(6)
F9B C30 F8B 104.6(12)
F9B C30 C26 114.2(7)
F9C C30 F8C 101.3(18)
F9C C30 C26 110.0(10)
F10A C31 F12B 94.4(7)
F10A C31 C28 109.1(5)
F10B C31 F11A 86.6(6)
F10B C31 F12A 103.8(7)
F10B C31 C28 120.0(5)
F11A C31 C28 110.7(4)
F11B C31 F10A 131.2(6)
F11B C31 F12B 95.7(5)
F11B C31 C28 114.5(4)
F12A C31 F11A 108.5(5)
F12A C31 C28 121.5(6)
C28 C31 F12B 103.4(5)
C33 C32 B1 123.5(3)
C37 C32 C33 115.6(3)
C37 C32 B1 120.7(3)
C32 C33 H33 119(2)
C34 C33 C32 122.4(3)
C34 C33 H33 118(2)
C33 C34 C38 120.7(3)
C35 C34 C33 120.6(3)
C35 C34 C38 118.8(3)
C34 C35 H35 121(2)
C34 C35 C36 118.5(3)
C36 C35 H35 120(2)
C35 C36 C37 120.5(3)
C35 C36 C39 119.0(3)
C37 C36 C39 120.5(3)
C32 C37 H37 122(2)
C36 C37 C32 122.3(3)
C36 C37 H37 115(2)
F16 C38 C34 111.8(3)
F17 C38 F16 105.6(3)
F17 C38 C34 113.5(3)
F18 C38 F16 105.0(3)
F18 C38 F17 107.0(3)
F18 C38 C34 113.4(3)
F13A C39 F14A 105.5(7)
F13A C39 C36 112.0(5)
F13B C39 F15B 109.1(8)
F13B C39 C36 114.9(6)
F13C C39 F14B 77.7(7)
F13C C39 F15C 102.2(7)
F13C C39 C36 119.0(6)
F14A C39 C36 110.7(5)
F14B C39 C36 107.3(5)
F14C C39 F13B 128.3(7)
F14C C39 F15B 63.1(7)
F14C C39 C36 114.1(5)
F15A C39 F13A 106.1(8)
F15A C39 F14A 103.9(7)
F15A C39 C36 117.6(5)
F15B C39 C36 114.0(5)
F15C C39 F14B 137.0(6)
F15C C39 C36 109.7(5)
C41 C40 C45 115.4(3)
C41 C40 B1 120.3(3)
C45 C40 B1 124.1(3)
C40 C41 H41 119(3)
C42 C41 C40 122.6(4)
C42 C41 H41 118(3)
C41 C42 C46 120.4(4)
C43 C42 C41 120.4(3)
C43 C42 C46 119.2(4)
C42 C43 H43 123(3)
C44 C43 C42 118.8(3)
C44 C43 H43 118(3)
C43 C44 C45 120.4(3)
C43 C44 C47 120.9(3)
C45 C44 C47 118.8(3)
C40 C45 H45 121(2)
C44 C45 C40 122.4(3)
C44 C45 H45 117(2)
F19A C46 F21A 99.7(5)
F19A C46 C42 110.2(4)
F19B C46 F20B 102.5(5)
F19B C46 C42 112.4(4)
F20A C46 F19A 108.3(5)
F20A C46 F21A 111.4(6)
F20A C46 C42 118.8(5)
F20B C46 C42 108.9(4)
F21A C46 C42 106.8(4)
F21B C46 F19B 107.9(5)
F21B C46 F20B 99.5(7)
F21B C46 C42 123.0(5)
F22A C47 F24B 88.9(4)
F22A C47 C44 111.6(4)
F22B C47 F23B 108.0(4)
F22B C47 F24A 118.7(6)
F22B C47 C44 113.8(5)
F23A C47 F22A 106.5(4)
F23A C47 F24B 122.3(5)
F23A C47 C44 112.4(4)
F23B C47 C44 114.2(4)
F24A C47 F23B 86.0(4)
F24A C47 C44 112.9(4)
F24B C47 C44 112.2(4)
C24 B1 C16 112.9(3)
C32 B1 C16 105.0(3)
C32 B1 C24 113.9(3)
C32 B1 C40 110.1(3)
C40 B1 C16 111.2(3)
C40 B1 C24 103.9(3)

loop_
_geom_bond_atom_site_label_1
_geom_bond_atom_site_label_2
_geom_bond_distance
Cr1 P1 2.3791(13)
Cr1 N1 1.541(3)
Cr1 N2 1.811(3)
Cr1 N3 1.810(3)
P1 C13 1.802(6)
P1 C14 1.801(5)
P1 C15 1.799(5)
N2 C1 1.495(5)
N2 C4 1.485(5)
N3 C7 1.489(5)
N3 C10 1.492(5)
C1 H1 1.0000
C1 C2 1.514(6)
C1 C3 1.519(6)
C2 H2A 0.9800
C2 H2B 0.9800
C2 H2C 0.9800
C3 H3A 0.9800
C3 H3B 0.9800
C3 H3C 0.9800
C4 H4 1.0000
C4 C5 1.528(6)
C4 C6 1.526(7)
C5 H5A 0.9800
C5 H5B 0.9800
C5 H5C 0.9800
C6 H6A 0.9800
C6 H6B 0.9800
C6 H6C 0.9800
C7 H7 1.0000
C7 C8 1.510(7)
C7 C9 1.523(8)
C8 H8A 0.9800
C8 H8B 0.9800
C8 H8C 0.9800
C9 H9A 0.9800
C9 H9B 0.9800
C9 H9C 0.9800
C10 H10 1.0000
C10 C11 1.518(7)
C10 C12 1.526(7)
C11 H11A 0.9800
C11 H11B 0.9800
C11 H11C 0.9800
C12 H12A 0.9800
C12 H12B 0.9800
C12 H12C 0.9800
C13 H13A 0.9800
C13 H13B 0.9800
C13 H13C 0.9800
C14 H14A 0.9800
C14 H14B 0.9800
C14 H14C 0.9800
C15 H15A 0.9800
C15 H15B 0.9800
C15 H15C 0.9800
F1 C22 1.328(4)
F2 C22 1.352(5)
F3 C22 1.334(5)
F4A C23 1.345(12)
F4B C23 1.39(3)
F4C C23 1.33(3)
F5A C23 1.310(17)
F5B C23 1.382(18)
F5C C23 1.31(2)
F6A C23 1.386(17)
F6B C23 1.377(18)
F6C C23 1.21(2)
F7A C30 1.376(12)
F7B C30 1.33(2)
F7C C30 1.287(15)
F8A C30 1.272(12)
F8B C30 1.39(2)
F8C C30 1.33(3)
F9A C30 1.280(16)
F9B C30 1.384(18)
F9C C30 1.309(17)
F10A C31 1.389(13)
F10B C31 1.254(14)
F11A C31 1.401(9)
F11B C31 1.307(8)
F12A C31 1.272(9)
F12B C31 1.502(10)
F13A C39 1.322(12)
F13B C39 1.336(13)
F13C F14B 1.698(16)
F13C C39 1.270(12)
F14A C39 1.421(12)
F14B C39 1.429(12)
F14C F15B 1.386(14)
F14C C39 1.309(11)
F15A C39 1.320(12)
F15B C39 1.341(13)
F15C C39 1.419(11)
F16 C38 1.351(4)
F17 C38 1.331(4)
F18 C38 1.330(4)
F19A C46 1.368(9)
F19B C46 1.377(9)
F20A C46 1.279(11)
F20B C46 1.407(11)
F21A C46 1.427(11)
F21B C46 1.258(11)
F22A C47 1.377(9)
F22B C47 1.308(9)
F23A C47 1.344(8)
F23B C47 1.347(8)
F24A C47 1.331(9)
F24B C47 1.385(9)
C16 C17 1.394(5)
C16 C21 1.403(5)
C16 B1 1.651(5)
C17 H17 0.95(4)
C17 C18 1.385(5)
C18 C19 1.383(5)
C18 C22 1.496(5)
C19 H19 0.89(4)
C19 C20 1.380(5)
C20 C21 1.385(5)
C20 C23 1.493(5)
C21 H21 0.90(3)
C24 C25 1.401(5)
C24 C29 1.401(5)
C24 B1 1.648(5)
C25 H25 0.97(4)
C25 C26 1.384(5)
C26 C27 1.387(6)
C26 C30 1.500(6)
C27 H27 0.90(4)
C27 C28 1.387(6)
C28 C29 1.377(5)
C28 C31 1.484(6)
C29 H29 0.91(4)
C32 C33 1.400(5)
C32 C37 1.399(5)
C32 B1 1.635(5)
C33 H33 0.90(3)
C33 C34 1.387(5)
C34 C35 1.382(5)
C34 C38 1.490(5)
C35 H35 0.91(4)
C35 C36 1.385(5)
C36 C37 1.389(5)
C36 C39 1.473(5)
C37 H37 0.89(4)
C40 C41 1.395(5)
C40 C45 1.397(5)
C40 B1 1.643(5)
C41 H41 0.84(4)
C41 C42 1.389(5)
C42 C43 1.381(6)
C42 C46 1.477(5)
C43 H43 0.87(4)
C43 C44 1.376(5)
C44 C45 1.394(5)
C44 C47 1.490(5)
C45 H45 0.92(4)

loop_
_geom_torsion_atom_site_label_1
_geom_torsion_atom_site_label_2
_geom_torsion_atom_site_label_3
_geom_torsion_atom_site_label_4
_geom_torsion
Cr1 N2 C1 C2 67.4(4)
Cr1 N2 C1 C3 -56.7(5)
Cr1 N2 C4 C5 -122.2(4)
Cr1 N2 C4 C6 110.2(4)
Cr1 N3 C7 C8 60.1(6)
Cr1 N3 C7 C9 -64.8(5)
Cr1 N3 C10 C11 -114.6(4)
Cr1 N3 C10 C12 118.7(3)
P1 Cr1 N2 C1 -102.7(3)
P1 Cr1 N2 C4 83.3(3)
P1 Cr1 N3 C7 108.8(4)
P1 Cr1 N3 C10 -73.5(3)
N1 Cr1 N2 C1 -0.1(4)
N1 Cr1 N2 C4 -174.0(3)
N1 Cr1 N3 C7 6.9(4)
N1 Cr1 N3 C10 -175.4(3)
N2 Cr1 N3 C7 -121.3(4)
N2 Cr1 N3 C10 56.4(4)
N3 Cr1 N2 C1 128.4(3)
N3 Cr1 N2 C4 -45.5(3)
C1 N2 C4 C5 62.9(5)
C1 N2 C4 C6 -64.7(4)
C4 N2 C1 C2 -118.6(4)
C4 N2 C1 C3 117.3(4)
C7 N3 C10 C11 63.4(5)
C7 N3 C10 C12 -63.3(5)
C10 N3 C7 C8 -117.7(5)
C10 N3 C7 C9 117.5(4)
F13C F14B C39 F13A -27.5(9)
F13C F14B C39 F13B -5.9(9)
F13C F14B C39 F14A 15.4(10)
F13C F14B C39 F14C -136.0(9)
F13C F14B C39 F15A -127.8(7)
F13C F14B C39 F15B -121.1(8)
F13C F14B C39 F15C -94.8(10)
F13C F14B C39 C36 116.9(6)
F14B F13C C39 F13A 156.8(7)
F14B F13C C39 F13B 167.9(18)
F14B F13C C39 F14A -11.5(8)
F14B F13C C39 F14C 30.8(7)
F14B F13C C39 F15A 66.0(9)
F14B F13C C39 F15B 100.8(9)
F14B F13C C39 F15C 135.9(6)
F14B F13C C39 C36 -103.2(7)
F14C F15B C39 F13A -143.3(7)
F14C F15B C39 F13B -124.1(7)
F14C F15B C39 F13C -96.9(9)
F14C F15B C39 F14A -39.7(9)
F14C F15B C39 F14B -11.6(6)
F14C F15B C39 F15A 1.9(14)
F14C F15B C39 F15C -162.3(10)
F14C F15B C39 C36 106.0(6)
F15B F14C C39 F13A 50.9(10)
F15B F14C C39 F13B 93.7(10)
F15B F14C C39 F13C 117.8(8)
F15B F14C C39 F14A 148.2(7)
F15B F14C C39 F14B 163.9(9)
F15B F14C C39 F15A -1.6(13)
F15B F14C C39 F15C 11.0(6)
F15B F14C C39 C36 -105.8(6)
C16 C17 C18 C19 0.3(5)
C16 C17 C18 C22 -175.3(3)
C17 C16 C21 C20 4.5(5)
C17 C16 B1 C24 -159.1(3)
C17 C16 B1 C32 76.3(4)
C17 C16 B1 C40 -42.7(4)
C17 C18 C19 C20 2.8(5)
C17 C18 C22 F1 -169.2(3)
C17 C18 C22 F2 -48.6(5)
C17 C18 C22 F3 69.6(5)
C18 C19 C20 C21 -2.2(5)
C18 C19 C20 C23 178.8(3)
C19 C18 C22 F1 15.1(5)
C19 C18 C22 F2 135.8(3)
C19 C18 C22 F3 -106.0(4)
C19 C20 C21 C16 -1.5(5)
C19 C20 C23 F4A -53.2(6)
C19 C20 C23 F4B -75.7(10)
C19 C20 C23 F4C -90.8(9)
C19 C20 C23 F5A -177.5(9)
C19 C20 C23 F5B 159.9(8)
C19 C20 C23 F5C 158.2(17)
C19 C20 C23 F6A 58.1(8)
C19 C20 C23 F6B 39.2(8)
C19 C20 C23 F6C 38.0(18)
C21 C16 C17 C18 -3.9(5)
C21 C16 B1 C24 22.7(4)
C21 C16 B1 C32 -101.9(3)
C21 C16 B1 C40 139.1(3)
C21 C20 C23 F4A 127.8(5)
C21 C20 C23 F4B 105.3(10)
C21 C20 C23 F4C 90.3(9)
C21 C20 C23 F5A 3.5(10)
C21 C20 C23 F5B -19.1(9)
C21 C20 C23 F5C -20.8(17)
C21 C20 C23 F6A -120.9(7)
C21 C20 C23 F6B -139.8(7)
C21 C20 C23 F6C -140.9(18)
C22 C18 C19 C20 178.4(3)
C23 C20 C21 C16 177.4(3)
C24 C25 C26 C27 -1.6(6)
C24 C25 C26 C30 -179.6(4)
C25 C24 C29 C28 -1.3(5)
C25 C24 B1 C16 35.6(4)
C25 C24 B1 C32 155.2(3)
C25 C24 B1 C40 -85.0(4)
C25 C26 C27 C28 -0.4(6)
C25 C26 C30 F7A -140.7(6)
C25 C26 C30 F7B -166.4(7)
C25 C26 C30 F7C 163.4(15)
C25 C26 C30 F8A 100.7(9)
C25 C26 C30 F8B 71.4(11)
C25 C26 C30 F8C 56.0(14)
C25 C26 C30 F9A -20.7(9)
C25 C26 C30 F9B -46.0(10)
C25 C26 C30 F9C -55.8(15)
C26 C27 C28 C29 1.5(6)
C26 C27 C28 C31 -175.6(4)
C27 C26 C30 F7A 41.2(7)
C27 C26 C30 F7B 15.5(9)
C27 C26 C30 F7C -14.6(16)
C27 C26 C30 F8A -77.3(9)
C27 C26 C30 F8B -106.7(11)
C27 C26 C30 F8C -122.1(14)
C27 C26 C30 F9A 161.3(7)
C27 C26 C30 F9B 135.9(9)
C27 C26 C30 F9C 126.1(15)
C27 C28 C29 C24 -0.7(6)
C27 C28 C31 F10A -148.5(7)
C27 C28 C31 F10B -161.4(8)
C27 C28 C31 F11A 100.2(5)
C27 C28 C31 F11B 53.9(7)
C27 C28 C31 F12A -28.9(8)
C27 C28 C31 F12B -48.9(6)
C29 C24 C25 C26 2.4(5)
C29 C24 B1 C16 -152.1(3)
C29 C24 B1 C32 -32.6(4)
C29 C24 B1 C40 87.3(4)
C29 C28 C31 F10A 34.3(9)
C29 C28 C31 F10B 21.4(9)
C29 C28 C31 F11A -77.0(6)
C29 C28 C31 F11B -123.2(6)
C29 C28 C31 F12A 153.9(6)
C29 C28 C31 F12B 133.9(5)
C30 C26 C27 C28 177.6(4)
C31 C28 C29 C24 176.4(4)
C32 C33 C34 C35 1.4(5)
C32 C33 C34 C38 -178.8(3)
C33 C32 C37 C36 0.1(5)
C33 C32 B1 C16 91.0(3)
C33 C32 B1 C24 -33.0(4)
C33 C32 B1 C40 -149.2(3)
C33 C34 C35 C36 0.3(5)
C33 C34 C38 F16 -97.7(4)
C33 C34 C38 F17 143.0(3)
C33 C34 C38 F18 20.7(5)
C34 C35 C36 C37 -1.8(5)
C34 C35 C36 C39 177.7(4)
C35 C34 C38 F16 82.1(4)
C35 C34 C38 F17 -37.1(5)
C35 C34 C38 F18 -159.5(3)
C35 C36 C37 C32 1.6(5)
C35 C36 C39 F13A 71.6(8)
C35 C36 C39 F13B 35.8(9)
C35 C36 C39 F13C 4.7(10)
C35 C36 C39 F14A -45.9(7)
C35 C36 C39 F14B -80.6(6)
C35 C36 C39 F14C -127.4(8)
C35 C36 C39 F15A -165.0(8)
C35 C36 C39 F15B 162.7(7)
C35 C36 C39 F15C 121.8(6)
C37 C32 C33 C34 -1.6(5)
C37 C32 B1 C16 -83.2(4)
C37 C32 B1 C24 152.9(3)
C37 C32 B1 C40 36.6(4)
C37 C36 C39 F13A -108.9(7)
C37 C36 C39 F13B -144.7(7)
C37 C36 C39 F13C -175.8(8)
C37 C36 C39 F14A 133.6(6)
C37 C36 C39 F14B 98.8(6)
C37 C36 C39 F14C 52.1(9)
C37 C36 C39 F15A 14.4(9)
C37 C36 C39 F15B -17.8(9)
C37 C36 C39 F15C -58.7(7)
C38 C34 C35 C36 -179.5(3)
C39 C36 C37 C32 -177.9(4)
C40 C41 C42 C43 0.3(6)
C40 C41 C42 C46 -176.5(4)
C41 C40 C45 C44 -1.4(5)
C41 C40 B1 C16 163.1(3)
C41 C40 B1 C24 -75.2(4)
C41 C40 B1 C32 47.1(4)
C41 C42 C43 C44 -0.9(6)
C41 C42 C46 F19A 109.2(5)
C41 C42 C46 F19B 70.7(6)
C41 C42 C46 F20A -16.5(7)
C41 C42 C46 F20B -42.2(6)
C41 C42 C46 F21A -143.4(6)
C41 C42 C46 F21B -157.7(6)
C42 C43 C44 C45 0.3(6)
C42 C43 C44 C47 -179.1(4)
C43 C42 C46 F19A -67.7(6)
C43 C42 C46 F19B -106.2(5)
C43 C42 C46 F20A 166.6(5)
C43 C42 C46 F20B 141.0(5)
C43 C42 C46 F21A 39.7(7)
C43 C42 C46 F21B 25.4(8)
C43 C44 C45 C40 0.9(5)
C43 C44 C47 F22A 121.1(5)
C43 C44 C47 F22B 101.3(5)
C43 C44 C47 F23A 1.6(6)
C43 C44 C47 F23B -23.4(6)
C43 C44 C47 F24A -119.6(4)
C43 C44 C47 F24B -140.8(4)
C45 C40 C41 C42 0.8(5)
C45 C40 B1 C16 -21.8(4)
C45 C40 B1 C24 99.9(3)
C45 C40 B1 C32 -137.8(3)
C45 C44 C47 F22A -58.3(5)
C45 C44 C47 F22B -78.1(5)
C45 C44 C47 F23A -177.8(4)
C45 C44 C47 F23B 157.2(4)
C45 C44 C47 F24A 61.1(5)
C45 C44 C47 F24B 39.8(5)
C46 C42 C43 C44 176.0(4)
C47 C44 C45 C40 -179.7(3)
B1 C16 C17 C18 177.8(3)
B1 C16 C21 C20 -177.3(3)
B1 C24 C25 C26 175.1(3)
B1 C24 C29 C28 -174.0(3)
B1 C32 C33 C34 -176.0(3)
B1 C32 C37 C36 174.7(3)
B1 C40 C41 C42 176.3(3)
B1 C40 C45 C44 -176.7(3)
